data_7245509
loop_
_publ_author_name
'Li, Zihan'
'Fang, Xincao'
'Yang, Pengpeng'
'Li, Shushu'
'Wen, Qingshi'
'Zhuang, Wei'
'Wu, Jianglan'
'Zhu, Chenjie'
'Ying, Hanjie'

_publ_section_title
;
 Discovering Crystal Forms of the Bio-based Nylon 5O Monomer
 1,5-pentanediamine-O-phthalate: Insight into the Crystal Structures,
 Transformations and Stability
;
_journal_name_full CrystEngComm
_journal_paper_doi 10.1039/D2CE00628F
_journal_year 2022
_chemical_formula_sum 'C13 H22 N2 O5'
_chemical_formula_weight 286.33
_chemical_name_common '1,5-pentanediamine 1,2-dicarboxybenzene?1,5-diaminopentane 1,2-phthalicacid'
_chemical_name_systematic '1,5-pentanediamine 1,2-phthalicacid'
_chemical_properties_physical Moisture-sensitive,Hygroscopic,Heat-sensitive
_space_group_IT_number 14
_space_group_name_Hall '-P 2yn'
_space_group_name_H-M_alt 'P 1 21/n 1'
_symmetry_cell_setting monoclinic
_symmetry_space_group_name_H-M 'P 1 21/n 1'
_atom_sites_solution_hydrogens geom
_atom_sites_solution_primary direct
_atom_sites_solution_secondary difmap
_audit_creation_method SHELXL-97
_audit_update_record
;
2020-06-05 deposited with the CCDC.	2022-09-16 downloaded from the CCDC.
;
_cell_angle_alpha 90.00
_cell_angle_beta 101.378(3)
_cell_angle_gamma 90.00
_cell_formula_units_Z 4
_cell_length_a 9.6089(9)
_cell_length_b 8.0476(8)
_cell_length_c 19.0084(17)
_cell_measurement_reflns_used 1754
_cell_measurement_temperature 298(2)
_cell_measurement_theta_max 27.593
_cell_measurement_theta_min 2.608
_cell_volume 1441.0(2)
_computing_cell_refinement 'Bruker SMART'
_computing_data_collection 'Bruker SMART'
_computing_data_reduction 'Bruker SAINT'
_computing_molecular_graphics 'Bruker SHELXTL'
_computing_publication_material 'Bruker SHELXTL'
_computing_structure_refinement 'SHELXL-97 (Sheldrick, 1997)'
_computing_structure_solution 'SHELXS-97 (Sheldrick, 1990)'
_diffrn_ambient_temperature 298(2)
_diffrn_measured_fraction_theta_full 0.997
_diffrn_measured_fraction_theta_max 0.997
_diffrn_measurement_device_type 'CCD area detector'
_diffrn_measurement_method 'phi and omega scans'
_diffrn_radiation_monochromator graphite
_diffrn_radiation_source 'fine-focus sealed tube'
_diffrn_radiation_type MoK\a
_diffrn_radiation_wavelength 0.71073
_diffrn_reflns_av_R_equivalents 0.1003
_diffrn_reflns_av_sigmaI/netI 0.1012
_diffrn_reflns_limit_h_max 11
_diffrn_reflns_limit_h_min -11
_diffrn_reflns_limit_k_max 6
_diffrn_reflns_limit_k_min -9
_diffrn_reflns_limit_l_max 21
_diffrn_reflns_limit_l_min -22
_diffrn_reflns_number 6729
_diffrn_reflns_theta_full 25.01
_diffrn_reflns_theta_max 25.01
_diffrn_reflns_theta_min 2.61
_exptl_absorpt_coefficient_mu 0.101
_exptl_absorpt_correction_T_max 0.9919
_exptl_absorpt_correction_T_min 0.9790
_exptl_absorpt_correction_type multi-scan
_exptl_absorpt_process_details sadabs
_exptl_crystal_colour Colorless
_exptl_crystal_density_diffrn 1.320
_exptl_crystal_density_meas 0
_exptl_crystal_density_method 'not measured'
_exptl_crystal_description Stick
_exptl_crystal_F_000 616
_exptl_crystal_size_max 0.21
_exptl_crystal_size_mid 0.14
_exptl_crystal_size_min 0.08
_refine_diff_density_max 0.315
_refine_diff_density_min -0.359
_refine_diff_density_rms 0.079
_refine_ls_extinction_coef 0.014(4)
_refine_ls_extinction_expression Fc^*^=kFc[1+0.001xFc^2^\l^3^/sin(2\q)]^-1/4^
_refine_ls_extinction_method SHELXL
_refine_ls_goodness_of_fit_ref 1.008
_refine_ls_hydrogen_treatment mixed
_refine_ls_matrix_type full
_refine_ls_number_parameters 184
_refine_ls_number_reflns 2537
_refine_ls_number_restraints 0
_refine_ls_restrained_S_all 1.008
_refine_ls_R_factor_all 0.1249
_refine_ls_R_factor_gt 0.0749
_refine_ls_shift/su_max 0.000
_refine_ls_shift/su_mean 0.000
_refine_ls_structure_factor_coef Fsqd
_refine_ls_weighting_details 'calc w=1/[\s^2^(Fo^2^)+(0.1146P)^2^+0.0000P] where P=(Fo^2^+2Fc^2^)/3'
_refine_ls_weighting_scheme calc
_refine_ls_wR_factor_gt 0.1969
_refine_ls_wR_factor_ref 0.2166
_reflns_number_gt 1412
_reflns_number_total 2537
_reflns_threshold_expression >2sigma(I)
_cod_data_source_file d2ce00628f2.cif
_cod_data_source_block 200603e
_cod_depositor_comments
;
The following automatic conversions were performed:

data item '_symmetry_cell_setting' value 'Monoclinic' was changed to
'monoclinic' in accordance with the
/home/data/users/saulius/crontab/automatic-downloads/rss-feeds/RSC/lib/dictionaries/cif_core.dic
dictionary named 'cif_core.dic' version 2.4.2 last updated on
2011-04-26.

Automatic conversion script
Id: cif_fix_values 7556 2019-12-06 15:28:31Z antanas 
;
_cod_original_sg_symbol_H-M P2(1)/n
_cod_database_code 7245509

loop_
_symmetry_equiv_pos_as_xyz
'x, y, z'
'-x+1/2, y+1/2, -z+1/2'
'-x, -y, -z'
'x-1/2, -y-1/2, z-1/2'

loop_
_atom_site_label
_atom_site_type_symbol
_atom_site_fract_x
_atom_site_fract_y
_atom_site_fract_z
_atom_site_U_iso_or_equiv
_atom_site_adp_type
_atom_site_occupancy
_atom_site_symmetry_multiplicity
_atom_site_calc_flag
_atom_site_refinement_flags
_atom_site_disorder_assembly
_atom_site_disorder_group
N1 N 0.2400(3) 0.3041(4) 0.19415(17) 0.0420(9) Uani 1 1 d . . .
H1A H 0.2095 0.2038 0.1785 0.063 Uiso 1 1 calc R . .
H1B H 0.1663 0.3667 0.1994 0.063 Uiso 1 1 calc R . .
H1C H 0.2996 0.2946 0.2362 0.063 Uiso 1 1 calc R . .
N2 N 0.8923(3) 0.2691(4) 0.05184(19) 0.0473(9) Uani 1 1 d . . .
H2A H 0.9352 0.3140 0.0933 0.071 Uiso 1 1 calc R . .
H2B H 0.9392 0.2967 0.0176 0.071 Uiso 1 1 calc R . .
H2C H 0.8914 0.1590 0.0562 0.071 Uiso 1 1 calc R . .
O1 O 0.9934(3) 0.4669(3) 0.17797(15) 0.0462(8) Uani 1 1 d . . .
O2 O 1.0718(3) 0.7255(3) 0.18052(15) 0.0485(8) Uani 1 1 d . . .
O3 O 0.9123(3) 0.6902(3) 0.02949(15) 0.0466(8) Uani 1 1 d . . .
O4 O 0.8129(3) 0.9387(3) 0.01055(17) 0.0565(9) Uani 1 1 d . . .
O5 O 0.1333(4) 1.0239(4) 0.12330(19) 0.0845(12) Uani 1 1 d . . .
H5C H 0.1157 0.9258 0.1356 0.101 Uiso 1 1 d R . .
H5D H 0.1485 1.0214 0.0807 0.101 Uiso 1 1 d R . .
C1 C 0.9747(4) 0.6209(5) 0.1729(2) 0.0355(9) Uani 1 1 d . . .
C2 C 0.8367(4) 0.8042(5) 0.0438(2) 0.0377(9) Uani 1 1 d . . .
C3 C 0.8262(4) 0.6799(4) 0.1627(2) 0.0330(9) Uani 1 1 d . . .
C4 C 0.7632(4) 0.7755(4) 0.1052(2) 0.0317(9) Uani 1 1 d . . .
C5 C 0.6265(4) 0.8346(4) 0.1011(2) 0.0407(10) Uani 1 1 d . . .
H5 H 0.5839 0.8985 0.0620 0.049 Uiso 1 1 calc R . .
C6 C 0.5538(4) 0.7997(5) 0.1542(3) 0.0494(12) Uani 1 1 d . . .
H6 H 0.4628 0.8416 0.1518 0.059 Uiso 1 1 calc R . .
C7 C 0.6151(4) 0.7032(5) 0.2107(2) 0.0471(11) Uani 1 1 d . . .
H7 H 0.5652 0.6773 0.2465 0.057 Uiso 1 1 calc R . .
C8 C 0.7494(4) 0.6446(5) 0.2148(2) 0.0395(10) Uani 1 1 d . . .
H8 H 0.7902 0.5792 0.2538 0.047 Uiso 1 1 calc R . .
C9 C 0.3141(4) 0.3828(5) 0.1417(2) 0.0437(10) Uani 1 1 d . . .
H9A H 0.2537 0.3789 0.0944 0.052 Uiso 1 1 calc R . .
H9B H 0.3327 0.4985 0.1544 0.052 Uiso 1 1 calc R . .
C10 C 0.4494(4) 0.2979(5) 0.1398(2) 0.0455(11) Uani 1 1 d . . .
H10A H 0.4312 0.1798 0.1332 0.055 Uiso 1 1 calc R . .
H10B H 0.5126 0.3126 0.1859 0.055 Uiso 1 1 calc R . .
C11 C 0.5224(4) 0.3574(5) 0.0825(2) 0.0394(10) Uani 1 1 d . . .
H11A H 0.5282 0.4777 0.0842 0.047 Uiso 1 1 calc R . .
H11B H 0.4670 0.3260 0.0361 0.047 Uiso 1 1 calc R . .
C12 C 0.6694(4) 0.2864(5) 0.0905(2) 0.0410(10) Uani 1 1 d . . .
H12A H 0.7252 0.3236 0.1359 0.049 Uiso 1 1 calc R . .
H12B H 0.6629 0.1663 0.0926 0.049 Uiso 1 1 calc R . .
C13 C 0.7465(4) 0.3306(4) 0.0329(2) 0.0397(10) Uani 1 1 d . . .
H13A H 0.6992 0.2816 -0.0121 0.048 Uiso 1 1 calc R . .
H13B H 0.7470 0.4503 0.0270 0.048 Uiso 1 1 calc R . .

loop_
_atom_site_aniso_label
_atom_site_aniso_U_11
_atom_site_aniso_U_22
_atom_site_aniso_U_33
_atom_site_aniso_U_23
_atom_site_aniso_U_13
_atom_site_aniso_U_12
N1 0.0275(16) 0.058(2) 0.040(2) -0.0004(16) 0.0033(15) 0.0038(15)
N2 0.0418(19) 0.055(2) 0.049(2) 0.0037(17) 0.0184(17) -0.0011(16)
O1 0.0348(15) 0.0489(17) 0.056(2) 0.0081(14) 0.0103(13) 0.0051(12)
O2 0.0356(15) 0.0636(18) 0.0439(19) 0.0022(14) 0.0022(13) -0.0151(13)
O3 0.0484(16) 0.0530(17) 0.0438(18) 0.0032(13) 0.0224(14) 0.0025(14)
O4 0.072(2) 0.0488(17) 0.051(2) 0.0129(14) 0.0179(16) -0.0027(15)
O5 0.134(3) 0.066(2) 0.052(2) -0.0025(17) 0.015(2) -0.045(2)
C1 0.030(2) 0.046(2) 0.029(2) 0.0012(18) 0.0029(17) -0.0027(17)
C2 0.037(2) 0.037(2) 0.038(2) -0.0004(18) 0.0037(18) -0.0106(17)
C3 0.033(2) 0.0312(19) 0.036(2) -0.0027(17) 0.0085(18) -0.0019(15)
C4 0.034(2) 0.0256(17) 0.036(2) 0.0003(16) 0.0079(17) -0.0014(15)
C5 0.036(2) 0.032(2) 0.052(3) -0.0049(18) 0.003(2) 0.0013(16)
C6 0.035(2) 0.046(2) 0.071(3) -0.018(2) 0.019(2) 0.0021(18)
C7 0.047(2) 0.057(3) 0.042(3) -0.011(2) 0.022(2) -0.004(2)
C8 0.042(2) 0.051(2) 0.026(2) -0.0028(18) 0.0098(19) -0.0054(18)
C9 0.037(2) 0.053(2) 0.042(3) 0.003(2) 0.0113(19) -0.0007(18)
C10 0.036(2) 0.051(2) 0.052(3) 0.009(2) 0.015(2) 0.0024(18)
C11 0.034(2) 0.046(2) 0.038(2) -0.0020(18) 0.0071(18) 0.0007(17)
C12 0.037(2) 0.040(2) 0.049(3) 0.0033(18) 0.0165(19) -0.0004(16)
C13 0.037(2) 0.040(2) 0.043(3) -0.0017(18) 0.0100(19) -0.0024(17)

loop_
_atom_type_symbol
_atom_type_description
_atom_type_scat_dispersion_real
_atom_type_scat_dispersion_imag
_atom_type_scat_source
C C 0.0033 0.0016 'International Tables Vol C Tables 4.2.6.8 and 6.1.1.4'
H H 0.0000 0.0000 'International Tables Vol C Tables 4.2.6.8 and 6.1.1.4'
N N 0.0061 0.0033 'International Tables Vol C Tables 4.2.6.8 and 6.1.1.4'
O O 0.0106 0.0060 'International Tables Vol C Tables 4.2.6.8 and 6.1.1.4'

loop_
_geom_angle_atom_site_label_1
_geom_angle_atom_site_label_2
_geom_angle_atom_site_label_3
_geom_angle
_geom_angle_site_symmetry_1
_geom_angle_site_symmetry_3
_geom_angle_publ_flag
C9 N1 H1A 109.5 . . ?
C9 N1 H1B 109.5 . . ?
H1A N1 H1B 109.5 . . ?
C9 N1 H1C 109.5 . . ?
H1A N1 H1C 109.5 . . ?
H1B N1 H1C 109.5 . . ?
C13 N2 H2A 109.5 . . ?
C13 N2 H2B 109.5 . . ?
H2A N2 H2B 109.5 . . ?
C13 N2 H2C 109.5 . . ?
H2A N2 H2C 109.5 . . ?
H2B N2 H2C 109.5 . . ?
H5C O5 H5D 108.6 . . ?
O2 C1 O1 124.6(3) . . ?
O2 C1 C3 118.6(3) . . ?
O1 C1 C3 116.6(3) . . ?
O3 C2 O4 126.1(4) . . ?
O3 C2 C4 116.5(3) . . ?
O4 C2 C4 117.4(3) . . ?
C4 C3 C8 118.2(3) . . ?
C4 C3 C1 123.0(3) . . ?
C8 C3 C1 118.7(3) . . ?
C3 C4 C5 120.0(3) . . ?
C3 C4 C2 120.3(3) . . ?
C5 C4 C2 119.5(3) . . ?
C6 C5 C4 120.4(4) . . ?
C6 C5 H5 119.8 . . ?
C4 C5 H5 119.8 . . ?
C7 C6 C5 119.7(4) . . ?
C7 C6 H6 120.1 . . ?
C5 C6 H6 120.1 . . ?
C6 C7 C8 120.0(4) . . ?
C6 C7 H7 120.0 . . ?
C8 C7 H7 120.0 . . ?
C7 C8 C3 121.6(4) . . ?
C7 C8 H8 119.2 . . ?
C3 C8 H8 119.2 . . ?
C10 C9 N1 111.2(3) . . ?
C10 C9 H9A 109.4 . . ?
N1 C9 H9A 109.4 . . ?
C10 C9 H9B 109.4 . . ?
N1 C9 H9B 109.4 . . ?
H9A C9 H9B 108.0 . . ?
C9 C10 C11 114.4(3) . . ?
C9 C10 H10A 108.6 . . ?
C11 C10 H10A 108.6 . . ?
C9 C10 H10B 108.6 . . ?
C11 C10 H10B 108.6 . . ?
H10A C10 H10B 107.6 . . ?
C10 C11 C12 112.0(3) . . ?
C10 C11 H11A 109.2 . . ?
C12 C11 H11A 109.2 . . ?
C10 C11 H11B 109.2 . . ?
C12 C11 H11B 109.2 . . ?
H11A C11 H11B 107.9 . . ?
C13 C12 C11 115.6(3) . . ?
C13 C12 H12A 108.4 . . ?
C11 C12 H12A 108.4 . . ?
C13 C12 H12B 108.4 . . ?
C11 C12 H12B 108.4 . . ?
H12A C12 H12B 107.5 . . ?
N2 C13 C12 109.3(3) . . ?
N2 C13 H13A 109.8 . . ?
C12 C13 H13A 109.8 . . ?
N2 C13 H13B 109.8 . . ?
C12 C13 H13B 109.8 . . ?
H13A C13 H13B 108.3 . . ?

loop_
_geom_bond_atom_site_label_1
_geom_bond_atom_site_label_2
_geom_bond_distance
_geom_bond_site_symmetry_2
_geom_bond_publ_flag
N1 C9 1.477(5) . ?
N1 H1A 0.8900 . ?
N1 H1B 0.8900 . ?
N1 H1C 0.8900 . ?
N2 C13 1.462(5) . ?
N2 H2A 0.8900 . ?
N2 H2B 0.8900 . ?
N2 H2C 0.8900 . ?
O1 C1 1.253(4) . ?
O2 C1 1.243(4) . ?
O3 C2 1.233(4) . ?
O4 C2 1.251(4) . ?
O5 H5C 0.8499 . ?
O5 H5D 0.8501 . ?
C1 C3 1.480(5) . ?
C2 C4 1.497(5) . ?
C3 C4 1.376(5) . ?
C3 C8 1.377(5) . ?
C4 C5 1.385(5) . ?
C5 C6 1.365(6) . ?
C5 H5 0.9300 . ?
C6 C7 1.361(6) . ?
C6 H6 0.9300 . ?
C7 C8 1.361(5) . ?
C7 H7 0.9300 . ?
C8 H8 0.9300 . ?
C9 C10 1.475(5) . ?
C9 H9A 0.9700 . ?
C9 H9B 0.9700 . ?
C10 C11 1.487(5) . ?
C10 H10A 0.9700 . ?
C10 H10B 0.9700 . ?
C11 C12 1.503(5) . ?
C11 H11A 0.9700 . ?
C11 H11B 0.9700 . ?
C12 C13 1.481(5) . ?
C12 H12A 0.9700 . ?
C12 H12B 0.9700 . ?
C13 H13A 0.9700 . ?
C13 H13B 0.9700 . ?

loop_
_geom_torsion_atom_site_label_1
_geom_torsion_atom_site_label_2
_geom_torsion_atom_site_label_3
_geom_torsion_atom_site_label_4
_geom_torsion
_geom_torsion_site_symmetry_1
_geom_torsion_site_symmetry_2
_geom_torsion_site_symmetry_3
_geom_torsion_site_symmetry_4
_geom_torsion_publ_flag
O2 C1 C3 C4 62.1(5) . . . . ?
O1 C1 C3 C4 -122.6(4) . . . . ?
O2 C1 C3 C8 -114.7(4) . . . . ?
O1 C1 C3 C8 60.6(5) . . . . ?
C8 C3 C4 C5 0.6(5) . . . . ?
C1 C3 C4 C5 -176.2(3) . . . . ?
C8 C3 C4 C2 -174.3(3) . . . . ?
C1 C3 C4 C2 8.9(5) . . . . ?
O3 C2 C4 C3 32.4(5) . . . . ?
O4 C2 C4 C3 -149.5(3) . . . . ?
O3 C2 C4 C5 -142.4(3) . . . . ?
O4 C2 C4 C5 35.6(5) . . . . ?
C3 C4 C5 C6 0.4(5) . . . . ?
C2 C4 C5 C6 175.3(3) . . . . ?
C4 C5 C6 C7 -1.4(6) . . . . ?
C5 C6 C7 C8 1.3(6) . . . . ?
C6 C7 C8 C3 -0.3(6) . . . . ?
C4 C3 C8 C7 -0.7(6) . . . . ?
C1 C3 C8 C7 176.3(3) . . . . ?
N1 C9 C10 C11 173.4(3) . . . . ?
C9 C10 C11 C12 170.9(3) . . . . ?
C10 C11 C12 C13 176.2(3) . . . . ?
C11 C12 C13 N2 173.7(3) . . . . ?
